data_2001264
loop_
_publ_author_name
'Rodier, N.'
'Ronco, G.'
'Julien, R.'
'Postel, D.'
'Villa, P.'

_publ_section_title
;
 2,4:3,5-Di-<i>O</i>-m\'ethyl\`ene-1-<i>p</i>-tolu\`enesulfonylxylitol
;
_journal_issue 11
_journal_name_full 'Acta Crystallographica Section C'
_journal_page_first 2032
_journal_page_last 2033
_journal_paper_doi 10.1107/S0108270193005153
_journal_volume 49
_journal_year 1993
_chemical_formula_sum 'C14 H18 O7 S'
_chemical_formula_weight 330.4
_symmetry_cell_setting monoclinic
_symmetry_space_group_name_Hall '-C 2yc'
_symmetry_space_group_name_H-M 'C 1 2/c 1'
_atom_type_scat_source IntTabIV
_cell_angle_alpha 90
_cell_angle_beta 117.50(2)
_cell_angle_gamma 90
_cell_formula_units_Z 8
_cell_length_a 19.466(5)
_cell_length_b 9.554(2)
_cell_length_c 18.936(4)
_cell_measurement_reflns_used 25
_cell_measurement_temperature 295
_cell_measurement_theta_max 28.93
_cell_measurement_theta_min 16.77
_cell_volume 3123.8(14)
_diffrn_measurement_device 'Enraf-Nonius CAD-4'
_diffrn_measurement_method \q/2\q
_diffrn_radiation_type CuK\=\a
_diffrn_radiation_wavelength 1.5418
_diffrn_reflns_limit_h_max 21
_diffrn_reflns_limit_h_min 0
_diffrn_reflns_limit_k_max 10
_diffrn_reflns_limit_k_min 0
_diffrn_reflns_limit_l_max 18
_diffrn_reflns_limit_l_min -21
_diffrn_reflns_number 2315
_diffrn_reflns_theta_max 60
_diffrn_standards_decay_% <9
_diffrn_standards_interval_time 120
_diffrn_standards_number 3
_exptl_absorpt_coefficient_mu 2.09
_exptl_absorpt_correction_type none
_exptl_crystal_colour incolore
_exptl_crystal_density_diffrn 1.405
_exptl_crystal_description 'plaquette hexagonale'
_exptl_crystal_size_max 0.38
_exptl_crystal_size_mid 0.22
_exptl_crystal_size_min 0.07
_refine_diff_density_max 0.36(5)
_refine_diff_density_min -0.21(5)
_refine_ls_extinction_coef 5.9E-7(2)
_refine_ls_extinction_method 'Stout & Jensen (1968)'
_refine_ls_goodness_of_fit_obs 1.94
_refine_ls_hydrogen_treatment refxyz
_refine_ls_number_parameters 254
_refine_ls_number_reflns 1907
_refine_ls_R_factor_obs 0.043
_refine_ls_shift/esd_max 0.06
_refine_ls_structure_factor_coef F
_refine_ls_weighting_scheme '1 pour toutes les r\'eflexions'
_refine_ls_wR_factor_obs 0.042
_reflns_number_observed 1907
_reflns_number_total 2315
_reflns_observed_criterion I>=3\s(I)
_cod_data_source_file pa1045.cif
_cod_data_source_block pa1045_structure_1_of_1
_cod_original_cell_volume 3124(3)
_cod_original_formula_sum 'C14 H18 O7 S1'
_cod_database_code 2001264

loop_
_atom_site_label
_atom_site_fract_x
_atom_site_fract_y
_atom_site_fract_z
C(1) .3118(2) .1340(4) .4402(2)
C(2) .3092(2) .1629(4) .3620(2)
C(3) .2282(2) .1702(4) .2947(2)
C(4) .2275(2) .1739(4) .2148(2)
C(5) .1486(2) .1534(5) .1477(2)
O(6) .1124(2) .0339(4) .1621(2)
C(7) .1113(2) .0477(5) .2348(2)
O(8) .18650(10) .0504(3) .30000(10)
O(9) .27630(10) .0654(3) .21000(10)
C(10) .3508(2) .0724(5) .2737(2)
O(11) .35160(10) .0535(3) .34750(10)
O(12) .39100(10) .1538(2) .50170(10)
S(13) .41135(5) .10562(9) .58852(5)
O(14) .35230(10) .1508(3) .60740(10)
O(15) .48880(10) .1520(3) .6354(2)
C(16) .4092(2) -.0773(3) .5821(2)
C(17) .4649(2) -.1448(4) .5684(2)
C(18) .4628(2) -.2895(4) .5632(2)
C(19) .4065(2) -.3659(4) .5707(2)
C(20) .3516(2) -.2962(4) .5844(2)
C(21) .3519(2) -.1509(4) .5897(2)
C(22) .4037(3) -.5231(4) .5615(3)
H(1) .287(2) .193(5) .455(2)
H'(1) .301(2) .047(5) .446(2)
H(2) .338(2) .246(5) .369(2)
H(3) .208(2) .244(5) .302(2)
H(4) .247(2) .253(5) .210(2)
H(5) .147(3) .137(6) .086(3)
H'(5) .119(3) .232(6) .138(3)
H(7) .086(3) .141(6) .239(3)
H'(7) .086(3) -.043(6) .247(3)
H(10) .371(2) .167(5) .273(2)
H'(10) .386(2) -.008(5) .266(2)
H(17) .506(2) -.095(5) .564(2)
H(18) .499(2) -.336(5) .552(2)
H(20) .309(2) -.347(5) .584(2)
H(21) .308(2) -.099(5) .600(2)
H(22) .362(3) -.538(6) .491(3)
H'(22) .368(3) -.553(6) .556(3)
H"(22) .453(3) -.557(6) .597(3)

loop_
_geom_angle_atom_site_label_1
_geom_angle_atom_site_label_2
_geom_angle_atom_site_label_3
_geom_angle
_geom_angle_publ_flag
C(2) C(1) O(12) 108.1(3) yes
C(1) C(2) C(3) 113.2(3) yes
C(1) C(2) O(11) 107.3(3) yes
C(3) C(2) O(11) 110.0(3) yes
C(2) C(3) C(4) 111.8(3) yes
C(2) C(3) O(8) 108.0(3) yes
C(4) C(3) O(8) 110.3(3) yes
C(3) C(4) C(5) 112.4(4) yes
C(3) C(4) O(9) 110.2(3) yes
C(5) C(4) O(9) 107.7(3) yes
C(4) C(5) O(6) 110.4(3) yes
C(5) O(6) C(7) 110.2(3) yes
O(6) C(7) O(8) 112.4(4) yes
C(3) O(8) C(7) 110.2(3) yes
C(4) O(9) C(10) 111.4(3) yes
O(9) C(10) O(11) 112.6(3) yes
C(2) O(11) C(10) 110.7(3) yes
C(1) O(12) S(13) 117.6(2) yes
O(12) S(13) O(14) 109.40(10) yes
O(12) S(13) O(15) 104.1(2) yes
O(12) S(13) C(16) 103.50(10) yes
O(14) S(13) O(15) 119.8(2) yes
O(14) S(13) C(16) 109.0(2) yes
O(15) S(13) C(16) 109.80(10) yes
S(13) C(16) C(17) 118.8(3) yes
S(13) C(16) C(21) 119.7(3) yes
C(17) C(16) C(21) 121.5(3) yes
C(16) C(17) C(18) 118.6(4) yes
C(17) C(18) C(19) 121.3(4) yes
C(18) C(19) C(20) 119.1(3) yes
C(18) C(19) C(22) 120.2(4) yes
C(20) C(19) C(22) 120.8(4) yes
C(19) C(20) C(21) 121.1(4) yes
C(16) C(21) C(20) 118.5(4) yes

loop_
_geom_bond_atom_site_label_1
_geom_bond_atom_site_label_2
_geom_bond_distance
_geom_bond_publ_flag
C(1) C(2) 1.484(5) yes
C(1) O(12) 1.452(3) yes
C(2) C(3) 1.504(4) yes
C(2) O(11) 1.435(5) yes
C(3) C(4) 1.507(6) yes
C(3) O(8) 1.433(5) yes
C(4) C(5) 1.486(5) yes
C(4) O(9) 1.437(5) yes
C(5) O(6) 1.431(6) yes
O(6) C(7) 1.395(6) yes
C(7) O(8) 1.414(4) yes
O(9) C(10) 1.394(4) yes
C(10) O(11) 1.403(5) yes
O(12) S(13) 1.571(2) yes
S(13) O(14) 1.420(3) yes
S(13) O(15) 1.421(2) yes
S(13) C(16) 1.751(3) yes
C(16) C(17) 1.384(5) yes
C(16) C(21) 1.381(5) yes
C(17) C(18) 1.386(5) yes
C(18) C(19) 1.378(6) yes
C(19) C(20) 1.381(6) yes
C(19) C(22) 1.510(5) yes
C(20) C(21) 1.391(5) yes
C(1) H(1) .88(5) no
C(1) H'(1) .87(4) no
C(2) H(2) .95(4) no
C(3) H(3) .85(5) no
C(4) H(4) .87(5) no
C(5) H(5) 1.16(6) no
C(5) H'(5) .91(5) no
C(7) H(7) 1.04(6) no
C(7) H'(7) 1.07(6) no
C(10) H(10) .99(5) no
C(10) H'(10) 1.09(5) no
C(17) H(17) .97(5) no
C(18) H(18) .94(5) no
C(20) H(20) .95(5) no
C(21) H(21) 1.07(5) no
C(22) H(22) 1.21(4) no
C(22) H'(22) .71(6) no
C(22) H"(22) .94(4) no
